data_2018615
loop_
_publ_author_name
'Granifo, Juan'
'Gavi\~no, Rub\'en'
'Freire, Eleonora'
'Baggio, Ricardo'

_publ_section_title
;
 Monodentate and bridging behaviour of the sulfur-containing ligand
 4'-[4-(methylsulfanyl)phenyl]-4,2':6',4''-terpyridine in two discrete
 zinc(II) complexes with acetylacetonate
;
_journal_coeditor_code FA3281
_journal_issue 10
_journal_name_full 'Acta Crystallographica Section C'
_journal_page_first m269
_journal_page_last m274
_journal_paper_doi 10.1107/S010827011203483X
_journal_volume 68
_journal_year 2012
_chemical_formula_iupac '[Zn (C5 H7 O2)2 (C22 H17 N3 S)2]'
_chemical_formula_moiety 'C54 H48 N6 O4 S2 Zn'
_chemical_formula_sum 'C54 H48 N6 O4 S2 Zn'
_chemical_formula_weight 974.47
_chemical_name_systematic
;
bis(acetylacetonato-\k^2^<i>O</i>,<i>O</i>')bis{4'-[4-(methylsulfanyl)phenyl]-
4,2':6',4''-terpyridine-\k<i>N</i>^1^}zinc(II)
;
_space_group_IT_number 15
_symmetry_cell_setting monoclinic
_symmetry_space_group_name_Hall '-C 2yc'
_symmetry_space_group_name_H-M 'C 1 2/c 1'
_atom_sites_solution_hydrogens geom
_atom_sites_solution_primary direct
_atom_sites_solution_secondary difmap
_audit_creation_method SHELXL-97
_cell_angle_alpha 90.00
_cell_angle_beta 99.187(3)
_cell_angle_gamma 90.00
_cell_formula_units_Z 4
_cell_length_a 26.6479(7)
_cell_length_b 10.7706(3)
_cell_length_c 16.4983(5)
_cell_measurement_reflns_used 9886
_cell_measurement_temperature 295(2)
_cell_measurement_theta_max 28.89
_cell_measurement_theta_min 3.78
_cell_volume 4674.5(2)
_computing_cell_refinement 'CrysAlis PRO (Oxford Diffraction, 2009)'
_computing_data_collection 'CrysAlis PRO (Oxford Diffraction, 2009)'
_computing_data_reduction 'CrysAlis PRO (Oxford Diffraction, 2009)'
_computing_molecular_graphics 'SHELXTL (Sheldrick, 2008)'
_computing_publication_material 'SHELXL97 (Sheldrick, 2008) and PLATON (Spek, 2009)'
_computing_structure_refinement 'SHELXL97 (Sheldrick, 2008)'
_computing_structure_solution 'SHELXS97 (Sheldrick, 2008)'
_diffrn_ambient_temperature 295(2)
_diffrn_measured_fraction_theta_full 0.996
_diffrn_measured_fraction_theta_max 0.858
_diffrn_measurement_device_type 'Oxford Diffraction Gemini CCD S Ultra'
_diffrn_measurement_method '\w scans, thick slices'
_diffrn_radiation_monochromator graphite
_diffrn_radiation_source 'fine-focus sealed tube'
_diffrn_radiation_type MoK\a
_diffrn_radiation_wavelength 0.71073
_diffrn_reflns_av_R_equivalents 0.0171
_diffrn_reflns_av_sigmaI/netI 0.0370
_diffrn_reflns_limit_h_max 35
_diffrn_reflns_limit_h_min -20
_diffrn_reflns_limit_k_max 13
_diffrn_reflns_limit_k_min -14
_diffrn_reflns_limit_l_max 18
_diffrn_reflns_limit_l_min -22
_diffrn_reflns_number 9886
_diffrn_reflns_theta_full 25.00
_diffrn_reflns_theta_max 28.89
_diffrn_reflns_theta_min 3.78
_exptl_absorpt_coefficient_mu 0.669
_exptl_absorpt_correction_T_max 0.92
_exptl_absorpt_correction_T_min 0.83
_exptl_absorpt_correction_type multi-scan
_exptl_absorpt_process_details '(CrysAlis PRO; Oxford Diffraction, 2009)'
_exptl_crystal_colour colourless
_exptl_crystal_density_diffrn 1.385
_exptl_crystal_density_method 'not measured'
_exptl_crystal_description block
_exptl_crystal_F_000 2032
_exptl_crystal_size_max 0.26
_exptl_crystal_size_mid 0.20
_exptl_crystal_size_min 0.12
_refine_diff_density_max 0.274
_refine_diff_density_min -0.396
_refine_ls_extinction_method none
_refine_ls_goodness_of_fit_ref 0.997
_refine_ls_hydrogen_treatment constr
_refine_ls_matrix_type full
_refine_ls_number_parameters 307
_refine_ls_number_reflns 5288
_refine_ls_number_restraints 0
_refine_ls_restrained_S_all 0.997
_refine_ls_R_factor_all 0.0577
_refine_ls_R_factor_gt 0.0366
_refine_ls_shift/su_max 0.000
_refine_ls_shift/su_mean 0.000
_refine_ls_structure_factor_coef Fsqd
_refine_ls_weighting_details 'calc w=1/[\s^2^(Fo^2^)+(0.0549P)^2^] where P=(Fo^2^+2Fc^2^)/3'
_refine_ls_weighting_scheme calc
_refine_ls_wR_factor_gt 0.0945
_refine_ls_wR_factor_ref 0.0993
_reflns_number_gt 3620
_reflns_number_total 5288
_reflns_threshold_expression I>2\s(I)
_cod_data_source_file fa3281.cif
_cod_data_source_block I
_cod_original_sg_symbol_H-M 'C 2/c'
_cod_database_code 2018615
_cod_database_fobs_code 2018615

loop_
_symmetry_equiv_pos_as_xyz
'x, y, z'
'-x, y, -z+1/2'
'x+1/2, y+1/2, z'
'-x+1/2, y+1/2, -z+1/2'
'-x, -y, -z'
'x, -y, z-1/2'
'-x+1/2, -y+1/2, -z'
'x+1/2, -y+1/2, z-1/2'

loop_
_atom_site_type_symbol
_atom_site_label
_atom_site_fract_x
_atom_site_fract_y
_atom_site_fract_z
_atom_site_U_iso_or_equiv
_atom_site_adp_type
_atom_site_calc_flag
_atom_site_refinement_flags
_atom_site_occupancy
_atom_site_symmetry_multiplicity
Zn Zn1 0.2500 0.2500 0.0000 0.03104(10) Uani d S 1 2
S S1 -0.22969(2) 0.25503(6) 0.20448(5) 0.0654(2) Uani d . 1 1
N N1 0.18461(6) 0.33489(14) 0.05266(9) 0.0338(4) Uani d . 1 1
N N2 0.05064(6) 0.63117(14) 0.11045(10) 0.0349(4) Uani d . 1 1
N N3 0.01939(8) 1.08964(18) 0.11689(15) 0.0706(6) Uani d . 1 1
C C1 0.14304(7) 0.50523(19) 0.10663(13) 0.0438(5) Uani d . 1 1
H H1 0.1457 0.5843 0.1295 0.053 Uiso calc R 1 1
C C2 0.18550(7) 0.4475(2) 0.08669(13) 0.0446(5) Uani d . 1 1
H H2 0.2164 0.4891 0.0975 0.054 Uiso calc R 1 1
C C3 0.13966(8) 0.27750(17) 0.04058(13) 0.0367(5) Uani d . 1 1
H H3 0.1381 0.1983 0.0179 0.044 Uiso calc R 1 1
C C4 0.09553(7) 0.32755(17) 0.05944(11) 0.0339(4) Uani d . 1 1
H H4 0.0654 0.2824 0.0500 0.041 Uiso calc R 1 1
C C5 0.09622(7) 0.44535(16) 0.09254(11) 0.0312(4) Uani d . 1 1
C C6 0.04921(7) 0.50658(17) 0.11032(11) 0.0308(4) Uani d . 1 1
C C7 0.00698(7) 0.43913(17) 0.12383(11) 0.0332(4) Uani d . 1 1
H H7 0.0076 0.3528 0.1224 0.040 Uiso calc R 1 1
C C8 -0.03643(6) 0.50110(16) 0.13962(11) 0.0307(4) Uani d . 1 1
C C9 -0.03453(7) 0.63055(17) 0.13924(12) 0.0362(4) Uani d . 1 1
H H9 -0.0625 0.6761 0.1493 0.043 Uiso calc R 1 1
C C10 0.00861(7) 0.69151(18) 0.12412(12) 0.0339(4) Uani d . 1 1
C C11 0.01171(7) 0.82965(17) 0.12092(12) 0.0375(5) Uani d . 1 1
C C12 -0.02682(12) 0.9052(2) 0.1351(3) 0.1119(15) Uani d . 1 1
H H12 -0.0568 0.8709 0.1474 0.134 Uiso calc R 1 1
C C13 -0.02166(13) 1.0334(3) 0.1314(3) 0.1182(15) Uani d . 1 1
H H13 -0.0492 1.0822 0.1398 0.142 Uiso calc R 1 1
C C14 0.05544(10) 1.0158(2) 0.10173(18) 0.0715(8) Uani d . 1 1
H H14 0.0850 1.0523 0.0896 0.086 Uiso calc R 1 1
C C15 0.05338(9) 0.8878(2) 0.10226(16) 0.0563(6) Uani d . 1 1
H H15 0.0806 0.8416 0.0898 0.068 Uiso calc R 1 1
C C16 -0.08256(7) 0.43551(16) 0.15548(11) 0.0310(4) Uani d . 1 1
C C17 -0.08026(7) 0.32421(17) 0.19845(11) 0.0336(4) Uani d . 1 1
H H17 -0.0488 0.2879 0.2163 0.040 Uiso calc R 1 1
C C18 -0.12371(7) 0.26613(16) 0.21532(12) 0.0363(4) Uani d . 1 1
H H18 -0.1211 0.1922 0.2448 0.044 Uiso calc R 1 1
C C19 -0.17111(7) 0.31761(18) 0.18844(12) 0.0358(4) Uani d . 1 1
C C20 -0.17422(7) 0.42817(19) 0.14415(12) 0.0410(5) Uani d . 1 1
H H20 -0.2058 0.4633 0.1250 0.049 Uiso calc R 1 1
C C21 -0.13062(7) 0.48542(18) 0.12868(12) 0.0382(5) Uani d . 1 1
H H21 -0.1333 0.5596 0.0995 0.046 Uiso calc R 1 1
C C22 -0.21480(9) 0.1278(2) 0.27307(14) 0.0592(7) Uani d . 1 1
H H22A -0.1993 0.0627 0.2459 0.089 Uiso calc R 1 1
H H22B -0.2454 0.0973 0.2899 0.089 Uiso calc R 1 1
H H22C -0.1916 0.1547 0.3204 0.089 Uiso calc R 1 1
O O1A 0.22421(5) 0.07433(12) 0.02249(8) 0.0365(3) Uani d . 1 1
O O2A 0.20393(5) 0.24688(12) -0.11169(8) 0.0370(3) Uani d . 1 1
C C1A 0.18303(10) -0.1193(2) 0.00482(15) 0.0593(6) Uani d . 1 1
H H1AA 0.2130 -0.1697 0.0077 0.089 Uiso calc R 1 1
H H1AB 0.1557 -0.1568 -0.0320 0.089 Uiso calc R 1 1
H H1AC 0.1737 -0.1124 0.0585 0.089 Uiso calc R 1 1
C C2A 0.19366(7) 0.00850(17) -0.02625(12) 0.0358(4) Uani d . 1 1
C C3A 0.16957(7) 0.04515(19) -0.10402(12) 0.0397(5) Uani d . 1 1
H H3A 0.1471 -0.0111 -0.1331 0.048 Uiso calc R 1 1
C C4A 0.17611(7) 0.15876(19) -0.14219(11) 0.0370(5) Uani d . 1 1
C C5A 0.14763(8) 0.1800(2) -0.22755(13) 0.0527(6) Uani d . 1 1
H H5AA 0.1342 0.2629 -0.2316 0.079 Uiso calc R 1 1
H H5AB 0.1202 0.1216 -0.2387 0.079 Uiso calc R 1 1
H H5AC 0.1703 0.1692 -0.2667 0.079 Uiso calc R 1 1

loop_
_atom_site_aniso_label
_atom_site_aniso_U_11
_atom_site_aniso_U_22
_atom_site_aniso_U_33
_atom_site_aniso_U_12
_atom_site_aniso_U_13
_atom_site_aniso_U_23
Zn1 0.02582(16) 0.02878(16) 0.03907(18) 0.00138(14) 0.00684(12) -0.00130(14)
S1 0.0357(3) 0.0678(4) 0.0976(5) -0.0049(3) 0.0255(3) 0.0256(4)
N1 0.0287(8) 0.0311(8) 0.0429(9) 0.0038(7) 0.0100(7) -0.0008(7)
N2 0.0294(8) 0.0283(8) 0.0481(9) 0.0011(7) 0.0099(7) -0.0034(7)
N3 0.0581(13) 0.0297(10) 0.126(2) -0.0050(10) 0.0202(13) -0.0022(11)
C1 0.0313(10) 0.0363(11) 0.0657(14) -0.0031(9) 0.0139(10) -0.0183(10)
C2 0.0264(10) 0.0452(12) 0.0634(14) -0.0027(9) 0.0107(9) -0.0156(10)
C3 0.0364(11) 0.0272(10) 0.0492(12) 0.0019(8) 0.0149(9) -0.0014(8)
C4 0.0278(9) 0.0281(10) 0.0480(11) -0.0005(8) 0.0125(8) 0.0010(8)
C5 0.0277(9) 0.0301(10) 0.0373(10) 0.0034(8) 0.0095(8) 0.0013(8)
C6 0.0264(9) 0.0295(10) 0.0370(10) 0.0017(8) 0.0065(8) -0.0013(8)
C7 0.0300(10) 0.0251(9) 0.0457(11) 0.0041(8) 0.0101(8) -0.0008(8)
C8 0.0247(9) 0.0291(10) 0.0385(10) 0.0010(8) 0.0058(8) 0.0010(8)
C9 0.0264(9) 0.0289(10) 0.0550(12) 0.0061(8) 0.0117(9) -0.0012(9)
C10 0.0296(10) 0.0264(9) 0.0467(11) 0.0026(9) 0.0089(9) -0.0014(9)
C11 0.0321(10) 0.0263(10) 0.0550(12) -0.0002(9) 0.0092(9) -0.0016(9)
C12 0.079(2) 0.0289(13) 0.251(4) -0.0045(14) 0.097(3) -0.013(2)
C13 0.087(2) 0.0301(13) 0.257(5) -0.0003(15) 0.088(3) -0.017(2)
C14 0.0485(14) 0.0383(13) 0.130(2) -0.0086(12) 0.0225(15) 0.0136(15)
C15 0.0395(12) 0.0360(12) 0.0974(19) 0.0035(10) 0.0230(13) 0.0088(12)
C16 0.0261(9) 0.0279(9) 0.0404(10) 0.0025(8) 0.0092(8) -0.0028(8)
C17 0.0282(9) 0.0291(10) 0.0431(11) 0.0039(8) 0.0046(8) 0.0000(8)
C18 0.0381(11) 0.0269(10) 0.0441(11) -0.0004(9) 0.0074(9) 0.0037(8)
C19 0.0301(10) 0.0354(11) 0.0443(11) -0.0022(9) 0.0127(8) -0.0015(9)
C20 0.0241(9) 0.0400(11) 0.0597(13) 0.0045(9) 0.0097(9) 0.0056(10)
C21 0.0315(10) 0.0339(10) 0.0504(12) 0.0047(9) 0.0102(9) 0.0106(9)
C22 0.0713(16) 0.0497(13) 0.0650(15) -0.0122(13) 0.0367(13) 0.0003(12)
O1A 0.0344(7) 0.0313(7) 0.0438(7) 0.0009(6) 0.0061(6) -0.0001(6)
O2A 0.0331(7) 0.0374(7) 0.0400(7) 0.0010(7) 0.0048(6) 0.0012(6)
C1A 0.0687(16) 0.0401(12) 0.0701(16) -0.0137(12) 0.0140(13) -0.0011(12)
C2A 0.0309(10) 0.0303(10) 0.0502(12) 0.0009(9) 0.0185(9) -0.0071(9)
C3A 0.0319(10) 0.0418(11) 0.0459(11) -0.0060(9) 0.0079(9) -0.0102(10)
C4A 0.0255(9) 0.0482(12) 0.0390(11) 0.0061(9) 0.0105(8) -0.0070(10)
C5A 0.0404(12) 0.0725(17) 0.0439(12) 0.0010(12) 0.0023(10) 0.0009(12)

loop_
_atom_type_symbol
_atom_type_description
_atom_type_scat_dispersion_real
_atom_type_scat_dispersion_imag
_atom_type_scat_source
C C 0.0033 0.0016 'International Tables Vol C Tables 4.2.6.8 and 6.1.1.4'
H H 0.0000 0.0000 'International Tables Vol C Tables 4.2.6.8 and 6.1.1.4'
N N 0.0061 0.0033 'International Tables Vol C Tables 4.2.6.8 and 6.1.1.4'
O O 0.0106 0.0060 'International Tables Vol C Tables 4.2.6.8 and 6.1.1.4'
S S 0.1246 0.1234 'International Tables Vol C Tables 4.2.6.8 and 6.1.1.4'
Zn Zn 0.2839 1.4301 'International Tables Vol C Tables 4.2.6.8 and 6.1.1.4'

loop_
_geom_angle_atom_site_label_1
_geom_angle_atom_site_label_2
_geom_angle_atom_site_label_3
_geom_angle_site_symmetry_1
_geom_angle_site_symmetry_3
_geom_angle
O2A Zn1 O2A 7 . 180.00(9)
O2A Zn1 O1A 7 7 88.72(5)
O2A Zn1 O1A . 7 91.28(5)
O2A Zn1 O1A 7 . 91.28(5)
O2A Zn1 O1A . . 88.72(5)
O1A Zn1 O1A 7 . 180.00(8)
O2A Zn1 N1 7 7 87.95(5)
O2A Zn1 N1 . 7 92.05(5)
O1A Zn1 N1 7 7 90.14(5)
O1A Zn1 N1 . 7 89.86(5)
O2A Zn1 N1 7 . 92.05(5)
O2A Zn1 N1 . . 87.95(5)
O1A Zn1 N1 7 . 89.86(5)
O1A Zn1 N1 . . 90.14(5)
N1 Zn1 N1 7 . 180.00(7)
C19 S1 C22 . . 106.11(11)
C3 N1 C2 . . 116.04(16)
C3 N1 Zn1 . . 118.94(12)
C2 N1 Zn1 . . 124.46(13)
C6 N2 C10 . . 117.34(16)
C14 N3 C13 . . 114.7(2)
C2 C1 C5 . . 120.03(18)
C2 C1 H1 . . 120.0
C5 C1 H1 . . 120.0
N1 C2 C1 . . 123.42(18)
N1 C2 H2 . . 118.3
C1 C2 H2 . . 118.3
N1 C3 C4 . . 124.40(17)
N1 C3 H3 . . 117.8
C4 C3 H3 . . 117.8
C3 C4 C5 . . 119.50(17)
C3 C4 H4 . . 120.2
C5 C4 H4 . . 120.2
C4 C5 C1 . . 116.57(16)
C4 C5 C6 . . 121.86(16)
C1 C5 C6 . . 121.55(16)
N2 C6 C7 . . 123.14(17)
N2 C6 C5 . . 114.80(16)
C7 C6 C5 . . 122.04(16)
C6 C7 C8 . . 119.83(16)
C6 C7 H7 . . 120.1
C8 C7 H7 . . 120.1
C9 C8 C7 . . 116.45(16)
C9 C8 C16 . . 120.70(16)
C7 C8 C16 . . 122.85(16)
C10 C9 C8 . . 120.52(17)
C10 C9 H9 . . 119.7
C8 C9 H9 . . 119.7
N2 C10 C9 . . 122.70(17)
N2 C10 C11 . . 115.07(16)
C9 C10 C11 . . 122.22(16)
C15 C11 C12 . . 115.62(19)
C15 C11 C10 . . 121.49(17)
C12 C11 C10 . . 122.89(18)
C11 C12 C13 . . 120.3(2)
C11 C12 H12 . . 119.9
C13 C12 H12 . . 119.9
N3 C13 C12 . . 124.1(3)
N3 C13 H13 . . 117.9
C12 C13 H13 . . 117.9
N3 C14 C15 . . 125.3(2)
N3 C14 H14 . . 117.4
C15 C14 H14 . . 117.4
C11 C15 C14 . . 119.9(2)
C11 C15 H15 . . 120.0
C14 C15 H15 . . 120.0
C17 C16 C21 . . 117.25(17)
C17 C16 C8 . . 122.22(16)
C21 C16 C8 . . 120.52(16)
C18 C17 C16 . . 121.54(17)
C18 C17 H17 . . 119.2
C16 C17 H17 . . 119.2
C17 C18 C19 . . 120.28(17)
C17 C18 H18 . . 119.9
C19 C18 H18 . . 119.9
C18 C19 C20 . . 118.99(17)
C18 C19 S1 . . 125.74(15)
C20 C19 S1 . . 115.27(15)
C21 C20 C19 . . 119.99(18)
C21 C20 H20 . . 120.0
C19 C20 H20 . . 120.0
C20 C21 C16 . . 121.93(17)
C20 C21 H21 . . 119.0
C16 C21 H21 . . 119.0
S1 C22 H22A . . 109.5
S1 C22 H22B . . 109.5
H22A C22 H22B . . 109.5
S1 C22 H22C . . 109.5
H22A C22 H22C . . 109.5
H22B C22 H22C . . 109.5
C2A O1A Zn1 . . 126.67(12)
C4A O2A Zn1 . . 127.10(12)
C2A C1A H1AA . . 109.5
C2A C1A H1AB . . 109.5
H1AA C1A H1AB . . 109.5
C2A C1A H1AC . . 109.5
H1AA C1A H1AC . . 109.5
H1AB C1A H1AC . . 109.5
O1A C2A C3A . . 125.43(17)
O1A C2A C1A . . 115.52(19)
C3A C2A C1A . . 119.04(19)
C2A C3A C4A . . 126.04(19)
C2A C3A H3A . . 117.0
C4A C3A H3A . . 117.0
O2A C4A C3A . . 125.94(19)
O2A C4A C5A . . 115.83(19)
C3A C4A C5A . . 118.24(19)
C4A C5A H5AA . . 109.5
C4A C5A H5AB . . 109.5
H5AA C5A H5AB . . 109.5
C4A C5A H5AC . . 109.5
H5AA C5A H5AC . . 109.5
H5AB C5A H5AC . . 109.5

loop_
_geom_bond_atom_site_label_1
_geom_bond_atom_site_label_2
_geom_bond_site_symmetry_2
_geom_bond_distance
Zn1 O2A 7 2.0448(13)
Zn1 O2A . 2.0448(13)
Zn1 O1A 7 2.0667(12)
Zn1 O1A . 2.0667(12)
Zn1 N1 7 2.2607(14)
Zn1 N1 . 2.2607(14)
S1 C19 . 1.7586(18)
S1 C22 . 1.781(2)
N1 C3 . 1.334(2)
N1 C2 . 1.335(2)
N2 C6 . 1.342(2)
N2 C10 . 1.345(2)
N3 C14 . 1.302(3)
N3 C13 . 1.306(3)
C1 C2 . 1.376(2)
C1 C5 . 1.391(2)
C1 H1 . 0.9300
C2 H2 . 0.9300
C3 C4 . 1.374(2)
C3 H3 . 0.9300
C4 C5 . 1.380(2)
C4 H4 . 0.9300
C5 C6 . 1.486(2)
C6 C7 . 1.387(2)
C7 C8 . 1.396(2)
C7 H7 . 0.9300
C8 C9 . 1.395(2)
C8 C16 . 1.477(2)
C9 C10 . 1.381(2)
C9 H9 . 0.9300
C10 C11 . 1.492(3)
C11 C15 . 1.353(3)
C11 C12 . 1.359(3)
C12 C13 . 1.390(3)
C12 H12 . 0.9300
C13 H13 . 0.9300
C14 C15 . 1.380(3)
C14 H14 . 0.9300
C15 H15 . 0.9300
C16 C17 . 1.389(2)
C16 C21 . 1.394(2)
C17 C18 . 1.383(2)
C17 H17 . 0.9300
C18 C19 . 1.386(3)
C18 H18 . 0.9300
C19 C20 . 1.393(3)
C20 C21 . 1.375(2)
C20 H20 . 0.9300
C21 H21 . 0.9300
C22 H22A . 0.9600
C22 H22B . 0.9600
C22 H22C . 0.9600
O1A C2A . 1.266(2)
O2A C4A . 1.259(2)
C1A C2A . 1.511(3)
C1A H1AA . 0.9600
C1A H1AB . 0.9600
C1A H1AC . 0.9600
C2A C3A . 1.397(3)
C3A C4A . 1.400(3)
C3A H3A . 0.9300
C4A C5A . 1.507(3)
C5A H5AA . 0.9600
C5A H5AB . 0.9600
C5A H5AC . 0.9600

loop_
_geom_hbond_atom_site_label_D
_geom_hbond_atom_site_label_H
_geom_hbond_atom_site_label_A
_geom_hbond_site_symmetry_A
_geom_hbond_distance_DH
_geom_hbond_distance_HA
_geom_hbond_distance_DA
_geom_hbond_angle_DHA
C2 H2 Cg1 7_555 0.93 2.66 3.187(2) 116
C3 H3 Cg1 1_555 0.93 2.43 3.001(2) 120
C21 H21 Cg2 5_565 0.93 2.87 3.560(2) 132
